data_4343081
loop_
_publ_author_name
'Dost\'al, Libor'
'Jambor, Roman'
'R\%u\<zi\<cka, Ale\<s'
'Jir\'asko, Robert'
'Ly\<cka, Anton\'in'
'Beckmann, Jens'
'Ketkov, Sergey'

_publ_section_title
;
 From Stiba- and Bismaheteroboroxines to N,C,N-Chelated
 Diorganoantimony(III) and Bismuth(III) Cations-An Unexpected Case of Aryl
 Group Migration.
;
_journal_issue 12
_journal_name_full 'Inorganic chemistry'
_journal_page_first 6010
_journal_page_last 6019
_journal_paper_doi 10.1021/acs.inorgchem.5b00893
_journal_volume 54
_journal_year 2015
_chemical_formula_moiety 'C33 H31 B3 F9 N2 O4 Sb, C7 H6 B F3 O2, C H2 Cl2'
_chemical_formula_sum 'C41 H37 B4 Cl2 F12 N2 O6 Sb'
_chemical_formula_weight 1117.61
_chemical_name_systematic
;
 ?
;
_space_group_crystal_system triclinic
_space_group_IT_number 2
_space_group_name_Hall '-P 1'
_space_group_name_H-M_alt 'P -1'
_symmetry_space_group_name_Hall '-P 1'
_symmetry_space_group_name_H-M 'P -1'
_atom_sites_solution_hydrogens difmap
_audit_creation_method SHELXL97
_cell_angle_alpha 63.290(5)
_cell_angle_beta 71.087(4)
_cell_angle_gamma 86.852(4)
_cell_formula_units_Z 2
_cell_length_a 12.0481(7)
_cell_length_b 15.4150(10)
_cell_length_c 15.8549(10)
_cell_measurement_reflns_used 25215
_cell_measurement_temperature 150(2)
_cell_measurement_theta_max 27.5
_cell_measurement_theta_min 1
_cell_volume 2474.0(3)
_computing_cell_refinement 'COLLECT and DENZO'
_computing_data_collection 'COLLECT (Hooft, 1998) and DENZO (Otwinowski & Minor, 1997)'
_computing_data_reduction 'COLLECT and DENZO'
_computing_molecular_graphics 'PLATON (Spek, 2003)'
_computing_publication_material 'SHELXL-97 (Sheldrick, 2008)'
_computing_structure_refinement 'SHELXL-2013 (Sheldrick, 2013)'
_computing_structure_solution 'SIR92 (Altomare et al., 1994)'
_diffrn_ambient_temperature 150(1)
_diffrn_detector_area_resol_mean 9.091
_diffrn_measured_fraction_theta_full 0.724
_diffrn_measured_fraction_theta_max 0.736
_diffrn_measurement_device_type 'Bruker Nonius KappaCCD area detector'
_diffrn_measurement_method '\f and \w scans to fill the Ewald sphere'
_diffrn_radiation_monochromator graphite
_diffrn_radiation_source 'fine-focus sealed tube'
_diffrn_radiation_type MoK\a
_diffrn_radiation_wavelength 0.71073
_diffrn_reflns_av_R_equivalents 0.0788
_diffrn_reflns_av_unetI/netI 0.1535
_diffrn_reflns_laue_measured_fraction_full 0.724
_diffrn_reflns_laue_measured_fraction_max 0.736
_diffrn_reflns_limit_h_max 14
_diffrn_reflns_limit_h_min -15
_diffrn_reflns_limit_k_max 19
_diffrn_reflns_limit_k_min -19
_diffrn_reflns_limit_l_max 19
_diffrn_reflns_limit_l_min -19
_diffrn_reflns_number 23293
_diffrn_reflns_point_group_measured_fraction_full 0.724
_diffrn_reflns_point_group_measured_fraction_max 0.736
_diffrn_reflns_theta_full 25.242
_diffrn_reflns_theta_max 26.372
_diffrn_reflns_theta_min 4.099
_diffrn_standards_number 0
_exptl_absorpt_coefficient_mu 0.756
_exptl_absorpt_correction_type none
_exptl_crystal_colour colourless
_exptl_crystal_density_diffrn 1.500
_exptl_crystal_description plate
_exptl_crystal_F_000 1116
_exptl_crystal_size_max 0.465
_exptl_crystal_size_mid 0.401
_exptl_crystal_size_min 0.174
_refine_diff_density_max 3.231
_refine_diff_density_min -4.363
_refine_diff_density_rms 0.336
_refine_ls_extinction_expression Fc^*^=kFc[1+0.001xFc^2^\l^3^/sin(2\q)]^-1/4^
_refine_ls_extinction_method SHELXL
_refine_ls_goodness_of_fit_ref 1.427
_refine_ls_hydrogen_treatment constr
_refine_ls_matrix_type full
_refine_ls_number_parameters 627
_refine_ls_number_reflns 7445
_refine_ls_number_restraints 831
_refine_ls_restrained_S_all 1.381
_refine_ls_R_factor_all 0.2384
_refine_ls_R_factor_gt 0.1188
_refine_ls_shift/su_max 0.001
_refine_ls_shift/su_mean 0.000
_refine_ls_structure_factor_coef Fsqd
_refine_ls_weighting_details 'w=1/[\s^2^(Fo^2^)+(0.0855P)^2^+18.5420P] where P=(Fo^2^+2Fc^2^)/3'
_refine_ls_weighting_scheme calc
_refine_ls_wR_factor_gt 0.2617
_refine_ls_wR_factor_ref 0.3413
_reflns_Friedel_coverage 0.000
_reflns_number_gt 4972
_reflns_number_total 7445
_reflns_threshold_expression 'I > 2\s(I)'
_cod_data_source_file ic5b00893_si_001.cif
_cod_data_source_block 10
_cod_depositor_comments 'Adding full bibliography for 4343079--4343083.cif.'
_cod_database_code 4343081
_shelx_space_group_comment
;
The symmetry employed for this shelxl refinement is uniquely defined
by the following loop, which should always be used as a source of
symmetry information in preference to the above space-group names.
They are only intended as comments.
;

loop_
_space_group_symop_operation_xyz
'x, y, z'
'-x, -y, -z'

loop_
_atom_site_label
_atom_site_type_symbol
_atom_site_fract_x
_atom_site_fract_y
_atom_site_fract_z
_atom_site_U_iso_or_equiv
_atom_site_adp_type
_atom_site_occupancy
_atom_site_site_symmetry_order
_atom_site_calc_flag
_atom_site_refinement_flags_posn
_atom_site_refinement_flags_adp
_atom_site_refinement_flags_occupancy
_atom_site_disorder_assembly
_atom_site_disorder_group
Sb1 Sb 0.27881(8) 0.44934(6) 0.32453(6) 0.0363(3) Uani 1 1 d . U . . .
O1 O 0.8375(10) 0.5292(8) -0.0314(8) 0.055(3) Uani 1 1 d . U . . .
H1 H 0.8451 0.4903 -0.0659 0.066 Uiso 1 1 d R U . . .
O2 O 0.8166(13) 0.6606(8) -0.1650(9) 0.071(3) Uani 1 1 d . U . . .
H2 H 0.8245 0.6245 -0.2022 0.085 Uiso 1 1 d R U . . .
O3 O 0.1742(8) 0.4616(7) 0.2488(6) 0.0388(17) Uani 1 1 d . U . . .
O4 O 0.1048(9) 0.5915(7) 0.1278(6) 0.0438(19) Uani 1 1 d . U . . .
O5 O 0.0963(10) 0.7428(7) 0.1326(8) 0.054(2) Uani 1 1 d . U . . .
O6 O 0.1317(9) 0.6088(7) 0.2671(7) 0.045(2) Uani 1 1 d . U . . .
N1 N 0.1930(12) 0.2832(9) 0.4389(9) 0.051(2) Uani 1 1 d . U . . .
N2 N 0.4377(12) 0.5615(10) 0.1757(10) 0.058(3) Uani 1 1 d . U . . .
B1 B 0.0943(13) 0.5396(11) 0.2385(10) 0.039(2) Uani 1 1 d . U . . .
B2 B 0.1022(14) 0.6867(11) 0.0836(12) 0.042(3) Uani 1 1 d . U . . .
B3 B 0.1238(14) 0.7045(12) 0.2190(11) 0.042(3) Uani 1 1 d . U . . .
B4 B 0.8216(12) 0.6179(11) -0.0738(11) 0.037(2) Uani 1 1 d . U . . .
C1 C 0.3996(11) 0.3617(10) 0.2777(10) 0.042(2) Uani 1 1 d . U . . .
C2 C 0.3684(14) 0.2620(11) 0.3187(12) 0.052(3) Uani 1 1 d . U . . .
C3 C 0.4462(16) 0.2075(15) 0.2955(17) 0.073(4) Uani 1 1 d . U . . .
H3 H 0.4240 0.1411 0.3218 0.087 Uiso 1 1 d R U . . .
C4 C 0.5636(18) 0.2460(18) 0.230(2) 0.088(6) Uani 1 1 d . U . . .
H4 H 0.6195 0.2053 0.2173 0.105 Uiso 1 1 d R U . . .
C5 C 0.5902(16) 0.3413(17) 0.1893(18) 0.079(5) Uani 1 1 d . U . . .
H5 H 0.6650 0.3683 0.1427 0.095 Uiso 1 1 d R U . . .
C6 C 0.5143(13) 0.4036(13) 0.2106(12) 0.057(3) Uani 1 1 d . U . . .
C7 C 0.2411(15) 0.2262(12) 0.3855(13) 0.061(3) Uani 1 1 d . U . . .
H7A H 0.1942 0.2292 0.3451 0.073 Uiso 1 1 d R U . . .
H7B H 0.2365 0.1586 0.4342 0.073 Uiso 1 1 d R U . . .
C8 C 0.2322(19) 0.2551(15) 0.5221(13) 0.074(4) Uani 1 1 d . U . . .
H8A H 0.1960 0.1913 0.5740 0.089 Uiso 1 1 d R U . . .
H8B H 0.2126 0.3017 0.5479 0.089 Uiso 1 1 d R U . . .
H8C H 0.3163 0.2546 0.4994 0.089 Uiso 1 1 d R U . . .
C9 C 0.0624(16) 0.2723(15) 0.4720(15) 0.073(4) Uani 1 1 d . U . . .
H9A H 0.0329 0.2065 0.5227 0.087 Uiso 1 1 d R U . . .
H9B H 0.0372 0.2866 0.4161 0.087 Uiso 1 1 d R U . . .
H9C H 0.0325 0.3168 0.4993 0.087 Uiso 1 1 d R U . . .
C10 C 0.5399(15) 0.5124(15) 0.1771(15) 0.070(4) Uani 1 1 d . U . . .
H10A H 0.5726 0.5199 0.2221 0.084 Uiso 1 1 d R U . . .
H10B H 0.5987 0.5414 0.1105 0.084 Uiso 1 1 d R U . . .
C11 C 0.453(2) 0.6558(15) 0.1775(18) 0.087(5) Uani 1 1 d . U . . .
H11A H 0.5035 0.7024 0.1129 0.104 Uiso 1 1 d R U . . .
H11B H 0.4863 0.6472 0.2276 0.104 Uiso 1 1 d R U . . .
H11C H 0.3767 0.6792 0.1924 0.104 Uiso 1 1 d R U . . .
C12 C 0.4120(18) 0.5813(16) 0.0846(13) 0.077(5) Uani 1 1 d . U . . .
H12A H 0.4756 0.6252 0.0274 0.092 Uiso 1 1 d R U . . .
H12B H 0.3399 0.6113 0.0860 0.092 Uiso 1 1 d R U . . .
H12C H 0.4042 0.5220 0.0801 0.092 Uiso 1 1 d R U . . .
C13 C -0.0407(12) 0.4953(9) 0.3031(9) 0.037(2) Uani 1 1 d . U . . .
C14 C -0.1085(14) 0.5104(11) 0.3832(10) 0.050(3) Uani 1 1 d . U . . .
H14 H -0.0726 0.5468 0.4027 0.060 Uiso 1 1 d R U . . .
C15 C -0.2282(16) 0.4760(13) 0.4362(12) 0.060(4) Uani 1 1 d . U . . .
H15 H -0.2711 0.4921 0.4866 0.072 Uiso 1 1 d R U . . .
C16 C -0.2802(13) 0.4151(10) 0.4126(10) 0.053(3) Uani 1 1 d D U . . .
C17 C -0.2185(13) 0.3920(11) 0.3376(11) 0.049(3) Uani 1 1 d . U . . .
H17 H -0.2540 0.3520 0.3216 0.059 Uiso 1 1 d R U . . .
C18 C -0.0987(12) 0.4327(10) 0.2830(10) 0.045(3) Uani 1 1 d . U . . .
H18 H -0.0569 0.4179 0.2313 0.054 Uiso 1 1 d R U . . .
C20 C 0.1081(11) 0.7467(9) -0.0299(10) 0.039(2) Uani 1 1 d . U . . .
C21 C 0.1034(12) 0.7016(9) -0.0874(9) 0.040(3) Uani 1 1 d . U . . .
H21 H 0.0929 0.6338 -0.0578 0.048 Uiso 1 1 d R U . . .
C22 C 0.1117(14) 0.7545(11) -0.1863(10) 0.050(3) Uani 1 1 d . U . . .
H22 H 0.1032 0.7233 -0.2226 0.060 Uiso 1 1 d R U . . .
C23 C 0.1309(16) 0.8553(11) -0.2303(12) 0.069(4) Uani 1 1 d D U . . .
C24 C 0.137(2) 0.9033(13) -0.1758(14) 0.076(5) Uani 1 1 d . U . . .
H24 H 0.1452 0.9712 -0.2049 0.091 Uiso 1 1 d R U . . .
C25 C 0.127(2) 0.8481(11) -0.0775(13) 0.069(5) Uani 1 1 d . U . . .
H25 H 0.1308 0.8800 -0.0407 0.082 Uiso 1 1 d R U . . .
C27 C 0.1465(12) 0.7772(10) 0.2574(9) 0.043(2) Uani 1 1 d . U . . .
C28 C 0.1192(16) 0.8721(12) 0.2151(12) 0.057(3) Uani 1 1 d . U . . .
H28 H 0.0854 0.8915 0.1651 0.068 Uiso 1 1 d R U . . .
C29 C 0.1416(17) 0.9374(11) 0.2453(12) 0.060(4) Uani 1 1 d . U . . .
H29 H 0.1177 0.9997 0.2198 0.072 Uiso 1 1 d R U . . .
C30 C 0.1956(15) 0.9111(11) 0.3155(10) 0.066(4) Uani 1 1 d D U . . .
C31 C 0.2245(16) 0.8153(12) 0.3597(12) 0.058(4) Uani 1 1 d . U . . .
H31 H 0.2600 0.7964 0.4085 0.070 Uiso 1 1 d R U . . .
C32 C 0.2011(14) 0.7500(11) 0.3296(11) 0.052(3) Uani 1 1 d . U . . .
H32 H 0.2200 0.6863 0.3589 0.062 Uiso 1 1 d R U . . .
C34 C 0.8076(12) 0.6733(10) -0.0096(9) 0.041(2) Uani 1 1 d . U . . .
C35 C 0.7853(14) 0.7701(11) -0.0451(11) 0.051(3) Uani 1 1 d . U . . .
H35 H 0.7788 0.8030 -0.1087 0.061 Uiso 1 1 d R U . . .
C36 C 0.7737(17) 0.8217(14) 0.0105(13) 0.066(4) Uani 1 1 d . U . . .
H36 H 0.7576 0.8865 -0.0137 0.079 Uiso 1 1 d R U . . .
C37 C 0.7884(14) 0.7708(12) 0.1050(12) 0.067(4) Uani 1 1 d D U . . .
C38 C 0.8088(14) 0.6755(13) 0.1431(12) 0.055(3) Uani 1 1 d . U . . .
H38 H 0.8171 0.6430 0.2060 0.066 Uiso 1 1 d R U . . .
C39 C 0.8151(13) 0.6282(10) 0.0857(10) 0.045(3) Uani 1 1 d . U . . .
H39 H 0.8262 0.5623 0.1125 0.054 Uiso 1 1 d R U . . .
C19 C -0.4056(15) 0.3757(8) 0.4685(9) 0.074(3) Uani 1 1 d D U . . .
F1 F -0.4358(17) 0.2999(17) 0.457(2) 0.087(4) Uani 0.50(3) 1 d D U P A 1
F2 F -0.4800(14) 0.4424(15) 0.4387(19) 0.087(4) Uani 0.50(3) 1 d D U P A 1
F3 F -0.4351(16) 0.342(2) 0.5683(9) 0.081(4) Uani 0.50(3) 1 d D U P A 1
F1A F -0.4244(17) 0.2798(11) 0.496(2) 0.087(4) Uani 0.50(3) 1 d D U P A 2
F2A F -0.4777(14) 0.4202(19) 0.4158(15) 0.087(4) Uani 0.50(3) 1 d D U P A 2
F3A F -0.4481(16) 0.384(2) 0.5542(14) 0.081(4) Uani 0.50(3) 1 d D U P A 2
C26 C 0.1458(13) 0.9095(10) -0.3376(14) 0.100(4) Uani 1 1 d D U . . .
F4 F 0.241(2) 0.894(2) -0.3981(12) 0.114(5) Uani 0.509(17) 1 d D U P B 1
F5 F 0.148(3) 1.0052(11) -0.3754(15) 0.114(5) Uani 0.509(17) 1 d D U P B 1
F6 F 0.058(2) 0.8840(19) -0.3592(15) 0.111(5) Uani 0.509(17) 1 d D U P B 1
F4A F 0.2539(19) 0.957(2) -0.3930(13) 0.114(5) Uani 0.491(17) 1 d D U P B 2
F5A F 0.079(2) 0.9816(17) -0.3624(15) 0.114(5) Uani 0.491(17) 1 d D U P B 2
F6A F 0.132(3) 0.8582(16) -0.3819(14) 0.111(5) Uani 0.491(17) 1 d D U P B 2
C33 C 0.2196(11) 0.9810(10) 0.3486(8) 0.090(4) Uani 1 1 d D U . . .
F7 F 0.152(4) 0.959(3) 0.4442(18) 0.108(5) Uani 0.30(4) 1 d D U P C 1
F8 F 0.332(2) 0.986(3) 0.347(4) 0.098(5) Uani 0.30(4) 1 d D U P C 1
F9 F 0.203(5) 1.0744(12) 0.292(3) 0.100(5) Uani 0.30(4) 1 d D U P C 1
F7A F 0.1247(16) 0.9910(17) 0.4179(15) 0.108(5) Uani 0.70(4) 1 d D U P C 2
F8A F 0.303(2) 0.9567(14) 0.3945(19) 0.098(5) Uani 0.70(4) 1 d D U P C 2
F9A F 0.258(2) 1.0728(9) 0.2733(11) 0.100(5) Uani 0.70(4) 1 d D U P C 2
C40 C 0.775(3) 0.826(2) 0.163(2) 0.100(4) Uani 1 1 d . U . . .
F10 F 0.665(2) 0.790(3) 0.243(2) 0.120(5) Uani 0.47(2) 1 d D U P D 1
F11 F 0.848(3) 0.800(2) 0.217(2) 0.113(5) Uani 0.47(2) 1 d D U P D 1
F12 F 0.775(4) 0.9149(16) 0.123(2) 0.113(5) Uani 0.47(2) 1 d D U P D 1
F10A F 0.676(2) 0.858(3) 0.186(3) 0.120(5) Uani 0.53(2) 1 d D U P D 2
F11A F 0.801(3) 0.775(2) 0.2481(16) 0.113(5) Uani 0.53(2) 1 d D U P D 2
F12A F 0.858(3) 0.9066(17) 0.1121(19) 0.113(5) Uani 0.53(2) 1 d D U P D 2

loop_
_atom_site_aniso_label
_atom_site_aniso_U_11
_atom_site_aniso_U_22
_atom_site_aniso_U_33
_atom_site_aniso_U_23
_atom_site_aniso_U_13
_atom_site_aniso_U_12
Sb1 0.0409(5) 0.0378(5) 0.0300(4) -0.0156(3) -0.0108(3) -0.0016(3)
O1 0.082(7) 0.049(4) 0.045(5) -0.018(4) -0.043(5) 0.024(4)
O2 0.135(11) 0.045(5) 0.054(5) -0.027(4) -0.051(6) 0.021(6)
O3 0.041(4) 0.047(4) 0.037(4) -0.025(4) -0.014(3) 0.001(3)
O4 0.062(5) 0.042(4) 0.034(4) -0.022(3) -0.017(3) 0.003(3)
O5 0.082(7) 0.041(4) 0.052(4) -0.027(4) -0.032(5) 0.010(4)
O6 0.061(5) 0.044(4) 0.038(4) -0.022(3) -0.020(4) 0.001(3)
N1 0.060(5) 0.040(5) 0.041(5) -0.011(4) -0.010(4) -0.004(4)
N2 0.052(6) 0.051(5) 0.048(5) -0.013(4) 0.001(4) -0.014(4)
B1 0.048(5) 0.044(5) 0.031(5) -0.021(4) -0.016(4) 0.003(4)
B2 0.048(8) 0.039(5) 0.043(5) -0.023(4) -0.015(5) 0.000(4)
B3 0.044(7) 0.045(5) 0.038(5) -0.022(4) -0.011(5) 0.002(4)
B4 0.032(6) 0.044(5) 0.039(5) -0.019(4) -0.015(4) 0.007(4)
C1 0.031(4) 0.053(5) 0.047(5) -0.025(4) -0.017(4) 0.004(3)
C2 0.054(5) 0.051(5) 0.055(6) -0.027(5) -0.019(5) -0.001(4)
C3 0.058(6) 0.072(8) 0.097(11) -0.049(8) -0.022(6) 0.006(5)
C4 0.055(7) 0.093(8) 0.118(13) -0.062(8) -0.013(7) 0.009(6)
C5 0.046(7) 0.097(8) 0.100(11) -0.057(8) -0.015(7) 0.006(5)
C6 0.041(5) 0.077(6) 0.057(7) -0.036(5) -0.016(5) 0.001(4)
C7 0.060(6) 0.052(7) 0.064(7) -0.026(6) -0.014(5) -0.006(5)
C8 0.088(10) 0.075(10) 0.045(6) -0.017(7) -0.017(7) 0.002(8)
C9 0.066(7) 0.065(10) 0.060(9) -0.012(8) -0.010(5) -0.003(6)
C10 0.051(6) 0.077(6) 0.071(9) -0.030(6) -0.009(6) -0.011(5)
C11 0.097(13) 0.061(7) 0.082(11) -0.024(8) -0.013(10) -0.018(7)
C12 0.064(9) 0.086(11) 0.049(6) -0.011(7) -0.005(6) -0.025(8)
C13 0.053(5) 0.031(5) 0.031(4) -0.010(4) -0.023(4) 0.011(4)
C14 0.068(6) 0.052(7) 0.034(5) -0.023(5) -0.017(4) 0.006(5)
C15 0.070(6) 0.069(8) 0.044(6) -0.030(7) -0.014(5) 0.004(5)
C16 0.052(5) 0.060(7) 0.046(5) -0.026(5) -0.011(4) 0.007(4)
C17 0.050(6) 0.048(7) 0.051(6) -0.026(6) -0.012(4) 0.000(5)
C18 0.042(5) 0.053(7) 0.049(6) -0.034(6) -0.009(4) 0.004(4)
C20 0.037(6) 0.041(5) 0.040(4) -0.022(4) -0.011(4) 0.002(4)
C21 0.054(7) 0.027(5) 0.037(5) -0.014(4) -0.015(4) 0.003(4)
C22 0.068(9) 0.049(5) 0.038(5) -0.021(4) -0.022(5) 0.013(5)
C23 0.116(12) 0.047(5) 0.043(5) -0.016(4) -0.031(6) 0.008(6)
C24 0.135(17) 0.039(6) 0.053(6) -0.017(5) -0.039(7) 0.009(7)
C25 0.119(15) 0.037(5) 0.052(6) -0.018(4) -0.034(7) -0.001(5)
C27 0.045(6) 0.049(5) 0.033(5) -0.022(4) -0.004(4) -0.006(4)
C28 0.081(10) 0.051(5) 0.045(6) -0.024(5) -0.025(7) 0.002(5)
C29 0.100(11) 0.041(6) 0.045(7) -0.020(5) -0.030(7) -0.003(6)
C30 0.106(10) 0.051(5) 0.046(6) -0.022(5) -0.031(7) -0.007(5)
C31 0.080(10) 0.055(6) 0.050(7) -0.025(5) -0.032(7) -0.004(6)
C32 0.069(8) 0.043(6) 0.040(6) -0.018(5) -0.015(6) -0.009(5)
C34 0.044(7) 0.043(5) 0.034(5) -0.016(4) -0.012(4) -0.002(4)
C35 0.065(9) 0.047(5) 0.046(6) -0.024(5) -0.026(6) 0.014(5)
C36 0.084(11) 0.067(7) 0.061(6) -0.044(6) -0.020(7) 0.010(7)
C37 0.079(10) 0.078(6) 0.066(6) -0.052(6) -0.024(6) 0.013(6)
C38 0.056(8) 0.077(7) 0.051(6) -0.042(6) -0.022(6) 0.008(6)
C39 0.059(8) 0.045(6) 0.034(5) -0.018(4) -0.020(5) 0.005(5)
C19 0.053(6) 0.095(7) 0.059(6) -0.031(5) -0.004(4) -0.007(5)
F1 0.069(7) 0.097(7) 0.073(10) -0.033(7) -0.003(6) -0.015(5)
F2 0.063(6) 0.117(9) 0.074(8) -0.041(7) -0.016(5) 0.007(6)
F3 0.062(7) 0.102(12) 0.059(5) -0.031(6) -0.003(4) 0.001(7)
F1A 0.069(7) 0.097(7) 0.073(10) -0.033(7) -0.003(6) -0.015(5)
F2A 0.063(6) 0.117(9) 0.074(8) -0.041(7) -0.016(5) 0.007(6)
F3A 0.062(7) 0.102(12) 0.059(5) -0.031(6) -0.003(4) 0.001(7)
C26 0.161(12) 0.084(7) 0.040(6) -0.011(5) -0.039(6) 0.010(7)
F4 0.164(12) 0.106(11) 0.045(6) -0.013(7) -0.031(6) 0.008(8)
F5 0.169(14) 0.086(7) 0.061(7) -0.008(6) -0.043(8) 0.007(8)
F6 0.177(13) 0.096(9) 0.054(7) -0.019(6) -0.054(8) 0.014(9)
F4A 0.164(12) 0.106(11) 0.045(6) -0.013(7) -0.031(6) 0.008(8)
F5A 0.169(14) 0.086(7) 0.061(7) -0.008(6) -0.043(8) 0.007(8)
F6A 0.177(13) 0.096(9) 0.054(7) -0.019(6) -0.054(8) 0.014(9)
C33 0.164(10) 0.062(6) 0.068(6) -0.035(5) -0.057(6) -0.006(6)
F7 0.180(11) 0.097(10) 0.075(7) -0.052(7) -0.059(7) 0.010(7)
F8 0.166(10) 0.069(8) 0.079(10) -0.033(8) -0.063(8) -0.017(7)
F9 0.174(13) 0.063(5) 0.082(7) -0.033(5) -0.061(8) -0.009(6)
F7A 0.180(11) 0.097(10) 0.075(7) -0.052(7) -0.059(7) 0.010(7)
F8A 0.166(10) 0.069(8) 0.079(10) -0.033(8) -0.063(8) -0.017(7)
F9A 0.174(13) 0.063(5) 0.082(7) -0.033(5) -0.061(8) -0.009(6)
C40 0.134(11) 0.115(8) 0.103(8) -0.091(8) -0.044(7) 0.026(7)
F10 0.142(10) 0.138(12) 0.118(10) -0.097(9) -0.036(8) 0.034(8)
F11 0.148(13) 0.139(11) 0.109(9) -0.098(9) -0.054(9) 0.027(9)
F12 0.149(13) 0.114(8) 0.128(9) -0.096(8) -0.051(9) 0.023(8)
F10A 0.142(10) 0.138(12) 0.118(10) -0.097(9) -0.036(8) 0.034(8)
F11A 0.148(13) 0.139(11) 0.109(9) -0.098(9) -0.054(9) 0.027(9)
F12A 0.149(13) 0.114(8) 0.128(9) -0.096(8) -0.051(9) 0.023(8)

loop_
_atom_type_symbol
_atom_type_description
_atom_type_scat_dispersion_real
_atom_type_scat_dispersion_imag
_atom_type_scat_source
C C 0.0030 0.0020 'International Tables Vol C Tables 4.2.6.8 and 6.1.1.4'
H H 0.0000 0.0000 'International Tables Vol C Tables 4.2.6.8 and 6.1.1.4'
N N 0.0060 0.0030 'International Tables Vol C Tables 4.2.6.8 and 6.1.1.4'
O O 0.0110 0.0060 'International Tables Vol C Tables 4.2.6.8 and 6.1.1.4'
Sb Sb -0.5870 1.5460 'International Tables Vol C Tables 4.2.6.8 and 6.1.1.4'
F F 0.0170 0.0100 'International Tables Vol C Tables 4.2.6.8 and 6.1.1.4'
B B 0.0010 0.0010 'International Tables Vol C Tables 4.2.6.8 and 6.1.1.4'
Cl Cl 0.1484 0.1585 'International Tables Vol C Tables 4.2.6.8 and 6.1.1.4'

loop_
_geom_angle_atom_site_label_1
_geom_angle_atom_site_label_2
_geom_angle_atom_site_label_3
_geom_angle
O3 Sb1 C1 99.6(4)
O3 Sb1 N1 89.9(4)
C1 Sb1 N1 74.8(5)
O3 Sb1 N2 93.2(4)
C1 Sb1 N2 73.4(5)
N1 Sb1 N2 148.1(4)
B4 O1 H1 119.7
B4 O2 H2 120.6
B1 O3 Sb1 117.2(6)
B2 O4 B1 119.4(10)
B3 O5 B2 119.2(11)
B3 O6 B1 121.4(10)
C8 N1 C7 110.9(15)
C8 N1 C9 110.6(15)
C7 N1 C9 110.4(13)
C8 N1 Sb1 105.8(11)
C7 N1 Sb1 106.0(9)
C9 N1 Sb1 113.0(10)
C10 N2 C12 109.6(15)
C10 N2 C11 111.5(16)
C12 N2 C11 108.7(17)
C10 N2 Sb1 105.6(10)
C12 N2 Sb1 110.2(10)
C11 N2 Sb1 111.2(11)
O6 B1 O3 110.1(10)
O6 B1 O4 110.1(11)
O3 B1 O4 106.1(9)
O6 B1 C13 110.9(10)
O3 B1 C13 111.6(11)
O4 B1 C13 107.9(10)
O4 B2 O5 122.1(13)
O4 B2 C20 123.2(11)
O5 B2 C20 114.7(12)
O6 B3 O5 120.5(11)
O6 B3 C27 122.1(12)
O5 B3 C27 117.4(13)
O1 B4 O2 122.4(12)
O1 B4 C34 115.1(12)
O2 B4 C34 122.4(12)
C2 C1 C6 120.3(14)
C2 C1 Sb1 120.0(10)
C6 C1 Sb1 119.6(11)
C3 C2 C1 119.5(16)
C3 C2 C7 124.9(15)
C1 C2 C7 115.5(13)
C2 C3 C4 122.3(19)
C2 C3 H3 119.0
C4 C3 H3 118.7
C5 C4 C3 117.2(19)
C5 C4 H4 121.7
C3 C4 H4 121.1
C4 C5 C6 124.2(19)
C4 C5 H5 118.3
C6 C5 H5 117.4
C5 C6 C1 116.4(16)
C5 C6 C10 128.4(16)
C1 C6 C10 115.1(14)
N1 C7 C2 112.2(12)
N1 C7 H7A 109.6
C2 C7 H7A 109.2
N1 C7 H7B 108.6
C2 C7 H7B 109.0
H7A C7 H7B 108.2
N1 C8 H8A 110.9
N1 C8 H8B 109.2
H8A C8 H8B 109.5
N1 C8 H8C 108.2
H8A C8 H8C 109.5
H8B C8 H8C 109.5
N1 C9 H9A 109.3
N1 C9 H9B 109.7
H9A C9 H9B 109.5
N1 C9 H9C 109.3
H9A C9 H9C 109.5
H9B C9 H9C 109.5
N2 C10 C6 112.1(14)
N2 C10 H10A 109.2
C6 C10 H10A 109.2
N2 C10 H10B 109.6
C6 C10 H10B 108.6
H10A C10 H10B 108.0
N2 C11 H11A 109.1
N2 C11 H11B 110.5
H11A C11 H11B 109.4
N2 C11 H11C 108.9
H11A C11 H11C 109.5
H11B C11 H11C 109.4
N2 C12 H12A 108.5
N2 C12 H12B 109.1
H12A C12 H12B 109.5
N2 C12 H12C 110.8
H12A C12 H12C 109.5
H12B C12 H12C 109.4
C14 C13 C18 114.5(13)
C14 C13 B1 124.6(11)
C18 C13 B1 120.8(11)
C13 C14 C15 124.5(13)
C13 C14 H14 117.8
C15 C14 H14 117.7
C16 C15 C14 118.0(13)
C16 C15 H15 121.0
C14 C15 H15 121.0
C17 C16 C15 121.6(15)
C17 C16 C19 118.9(11)
C15 C16 C19 119.5(11)
C16 C17 C18 118.0(13)
C16 C17 H17 121.2
C18 C17 H17 120.8
C13 C18 C17 123.1(12)
C13 C18 H18 118.8
C17 C18 H18 118.1
C25 C20 C21 117.2(12)
C25 C20 B2 120.2(11)
C21 C20 B2 122.5(11)
C22 C21 C20 121.9(12)
C22 C21 H21 119.2
C20 C21 H21 119.0
C21 C22 C23 118.6(12)
C21 C22 H22 120.8
C23 C22 H22 120.6
C22 C23 C24 121.3(15)
C22 C23 C26 117.3(11)
C24 C23 C26 121.3(12)
C25 C24 C23 118.1(15)
C25 C24 H24 121.0
C23 C24 H24 120.9
C24 C25 C20 122.7(14)
C24 C25 H25 118.4
C20 C25 H25 118.9
C28 C27 C32 118.7(12)
C28 C27 B3 119.9(12)
C32 C27 B3 121.3(13)
C29 C28 C27 120.8(14)
C29 C28 H28 119.9
C27 C28 H28 119.3
C30 C29 C28 120.5(16)
C30 C29 H29 119.4
C28 C29 H29 120.0
C29 C30 C31 119.9(13)
C29 C30 C33 120.8(12)
C31 C30 C33 119.3(11)
C32 C31 C30 119.3(14)
C32 C31 H31 120.2
C30 C31 H31 120.4
C31 C32 C27 120.7(15)
C31 C32 H32 119.6
C27 C32 H32 119.7
C39 C34 C35 116.5(12)
C39 C34 B4 122.1(12)
C35 C34 B4 121.4(12)
C34 C35 C36 122.5(14)
C34 C35 H35 119.2
C36 C35 H35 118.3
C35 C36 C37 116.9(16)
C35 C36 H36 121.9
C37 C36 H36 121.2
C38 C37 C36 122.4(14)
C38 C37 C40 121.1(16)
C36 C37 C40 116.5(16)
C37 C38 C39 117.6(14)
C37 C38 H38 121.1
C39 C38 H38 121.2
C34 C39 C38 124.0(14)
C34 C39 H39 118.1
C38 C39 H39 117.9
F2A C19 F1A 105.9(13)
F3 C19 F2 106.7(12)
F2A C19 F3A 106.0(12)
F1A C19 F3A 105.4(12)
F3 C19 F1 105.3(12)
F2 C19 F1 105.1(12)
F3 C19 C16 113.5(11)
F2A C19 C16 113.3(11)
F1A C19 C16 112.8(12)
F2 C19 C16 112.6(12)
F3A C19 C16 112.8(11)
F1 C19 C16 112.8(11)
F5 C26 F4 105.3(13)
F6A C26 F5A 104.8(13)
F5 C26 F6 103.3(13)
F4 C26 F6 102.5(13)
F6A C26 F4A 103.2(13)
F5A C26 F4A 101.7(13)
F5 C26 C23 116.7(12)
F6A C26 C23 117.0(12)
F4 C26 C23 115.0(12)
F5A C26 C23 115.9(12)
F6 C26 C23 112.3(12)
F4A C26 C23 112.3(12)
F9 C33 F8 105.1(13)
F9 C33 F7 105.0(13)
F8 C33 F7 104.7(12)
F9A C33 F7A 105.4(11)
F9A C33 F8A 105.0(11)
F7A C33 F8A 103.0(11)
F9A C33 C30 113.8(10)
F9 C33 C30 114.3(12)
F8 C33 C30 113.2(12)
F7 C33 C30 113.6(12)
F7A C33 C30 114.2(11)
F8A C33 C30 114.3(10)
F10A C40 F11A 108(2)
F12 C40 F11 110(2)
F10A C40 F12A 106(2)
F11A C40 F12A 102(2)
F12 C40 F10 105(2)
F11 C40 F10 99(2)
F12 C40 C37 120(2)
F10A C40 C37 117(2)
F11A C40 C37 113(2)
F11 C40 C37 112(2)
F12A C40 C37 111(2)
F10 C40 C37 108(2)

loop_
_geom_bond_atom_site_label_1
_geom_bond_atom_site_label_2
_geom_bond_distance
Sb1 O3 1.953(8)
Sb1 C1 2.116(13)
Sb1 N1 2.412(12)
Sb1 N2 2.447(12)
O1 B4 1.260(18)
O1 H1 0.9604
O2 B4 1.313(18)
O2 H2 0.9601
O3 B1 1.483(17)
O4 B2 1.316(18)
O4 B1 1.530(15)
O5 B3 1.371(18)
O5 B2 1.386(16)
O6 B3 1.337(19)
O6 B1 1.473(15)
N1 C8 1.42(2)
N1 C7 1.46(2)
N1 C9 1.48(2)
N2 C10 1.41(2)
N2 C12 1.47(2)
N2 C11 1.49(2)
B1 C13 1.60(2)
B2 C20 1.59(2)
B3 C27 1.567(18)
B4 C34 1.564(18)
C1 C2 1.39(2)
C1 C6 1.41(2)
C2 C3 1.30(2)
C2 C7 1.51(2)
C3 C4 1.42(3)
C3 H3 0.9312
C4 C5 1.32(3)
C4 H4 0.9305
C5 C6 1.37(3)
C5 H5 0.9299
C6 C10 1.53(3)
C7 H7A 0.9686
C7 H7B 0.9698
C8 H8A 0.9603
C8 H8B 0.9600
C8 H8C 0.9601
C9 H9A 0.9602
C9 H9B 0.9594
C9 H9C 0.9613
C10 H10A 0.9689
C10 H10B 0.9697
C11 H11A 0.9598
C11 H11B 0.9609
C11 H11C 0.9593
C12 H12A 0.9599
C12 H12B 0.9601
C12 H12C 0.9602
C13 C14 1.380(18)
C13 C18 1.420(17)
C14 C15 1.40(2)
C14 H14 0.9314
C15 C16 1.40(2)
C15 H15 0.9294
C16 C17 1.368(19)
C16 C19 1.48(2)
C17 C18 1.42(2)
C17 H17 0.9304
C18 H18 0.9300
C20 C25 1.39(2)
C20 C21 1.387(17)
C21 C22 1.375(18)
C21 H21 0.9306
C22 C23 1.38(2)
C22 H22 0.9304
C23 C24 1.39(2)
C23 C26 1.47(2)
C24 C25 1.37(2)
C24 H24 0.9305
C25 H25 0.9287
C27 C28 1.38(2)
C27 C32 1.39(2)
C28 C29 1.37(2)
C28 H28 0.9297
C29 C30 1.36(2)
C29 H29 0.9302
C30 C31 1.40(2)
C30 C33 1.47(2)
C31 C32 1.367(19)
C31 H31 0.9301
C32 H32 0.9307
C34 C39 1.382(18)
C34 C35 1.38(2)
C35 C36 1.40(2)
C35 H35 0.9306
C36 C37 1.41(2)
C36 H36 0.9301
C37 C38 1.36(2)
C37 C40 1.49(2)
C38 C39 1.383(18)
C38 H38 0.9302
C39 H39 0.9296
C19 F3 1.347(12)
C19 F2A 1.347(12)
C19 F1A 1.348(12)
C19 F2 1.350(12)
C19 F3A 1.351(12)
C19 F1 1.351(12)
C26 F5 1.318(14)
C26 F6A 1.318(14)
C26 F4 1.322(14)
C26 F5A 1.326(14)
C26 F6 1.334(14)
C26 F4A 1.335(14)
C33 F9A 1.355(12)
C33 F9 1.357(13)
C33 F8 1.359(13)
C33 F7 1.360(13)
C33 F7A 1.362(12)
C33 F8A 1.362(12)
C40 F12 1.23(3)
C40 F10A 1.28(3)
C40 F11A 1.34(3)
C40 F11 1.34(3)
C40 F12A 1.38(3)
C40 F10 1.43(4)

loop_
_geom_hbond_atom_site_label_D
_geom_hbond_atom_site_label_H
_geom_hbond_atom_site_label_A
_geom_hbond_distance_DH
_geom_hbond_distance_HA
_geom_hbond_distance_DA
_geom_hbond_angle_DHA
_geom_hbond_site_symmetry_A
O1 H1 O4 0.96 1.89 2.828(13) 166.1 2_665
O2 H2 O3 0.96 1.78 2.732(12) 169.1 2_665
C7 H7A O2 0.97 2.63 3.42(2) 139.3 2_665

loop_
_geom_torsion_atom_site_label_1
_geom_torsion_atom_site_label_2
_geom_torsion_atom_site_label_3
_geom_torsion_atom_site_label_4
_geom_torsion
B3 O6 B1 O3 143.3(12)
B3 O6 B1 O4 26.7(17)
B3 O6 B1 C13 -92.6(14)
Sb1 O3 B1 O6 14.2(13)
Sb1 O3 B1 O4 133.3(7)
Sb1 O3 B1 C13 -109.4(9)
B2 O4 B1 O6 -23.6(17)
B2 O4 B1 O3 -142.7(12)
B2 O4 B1 C13 97.6(13)
B1 O4 B2 O5 3(2)
B1 O4 B2 C20 -177.9(12)
B3 O5 B2 O4 17(2)
B3 O5 B2 C20 -161.9(12)
B1 O6 B3 O5 -9(2)
B1 O6 B3 C27 171.5(12)
B2 O5 B3 O6 -14(2)
B2 O5 B3 C27 165.2(13)
C6 C1 C2 C3 1(2)
Sb1 C1 C2 C3 -174.6(14)
C6 C1 C2 C7 -177.0(13)
Sb1 C1 C2 C7 7.7(18)
C1 C2 C3 C4 1(3)
C7 C2 C3 C4 178.1(19)
C2 C3 C4 C5 -3(4)
C3 C4 C5 C6 4(4)
C4 C5 C6 C1 -2(3)
C4 C5 C6 C10 173(2)
C2 C1 C6 C5 0(2)
Sb1 C1 C6 C5 175.4(13)
C2 C1 C6 C10 -175.7(14)
Sb1 C1 C6 C10 -0.3(18)
C8 N1 C7 C2 -78.1(18)
C9 N1 C7 C2 158.9(14)
Sb1 N1 C7 C2 36.3(16)
C3 C2 C7 N1 150.5(18)
C1 C2 C7 N1 -32(2)
C12 N2 C10 C6 -79.0(18)
C11 N2 C10 C6 160.6(16)
Sb1 N2 C10 C6 39.7(16)
C5 C6 C10 N2 155.0(19)
C1 C6 C10 N2 -30(2)
O6 B1 C13 C14 -7.5(18)
O3 B1 C13 C14 115.7(13)
O4 B1 C13 C14 -128.2(13)
O6 B1 C13 C18 175.0(11)
O3 B1 C13 C18 -61.8(14)
O4 B1 C13 C18 54.3(15)
C18 C13 C14 C15 -6(2)
B1 C13 C14 C15 176.5(14)
C13 C14 C15 C16 6(2)
C14 C15 C16 C17 -2(2)
C14 C15 C16 C19 178.7(12)
C15 C16 C17 C18 0(2)
C19 C16 C17 C18 178.5(11)
C14 C13 C18 C17 3(2)
B1 C13 C18 C17 -179.5(13)
C16 C17 C18 C13 0(2)
O4 B2 C20 C25 -168.1(16)
O5 B2 C20 C25 11(2)
O4 B2 C20 C21 7(2)
O5 B2 C20 C21 -173.9(13)
C25 C20 C21 C22 -3(2)
B2 C20 C21 C22 -178.2(13)
C20 C21 C22 C23 3(2)
C21 C22 C23 C24 -3(3)
C21 C22 C23 C26 176.8(12)
C22 C23 C24 C25 2(3)
C26 C23 C24 C25 -177.4(17)
C23 C24 C25 C20 -2(3)
C21 C20 C25 C24 2(3)
B2 C20 C25 C24 177.7(19)
O6 B3 C27 C28 -169.6(14)
O5 B3 C27 C28 11(2)
O6 B3 C27 C32 15(2)
O5 B3 C27 C32 -164.8(14)
C32 C27 C28 C29 -2(2)
B3 C27 C28 C29 -178.0(16)
C27 C28 C29 C30 2(3)
C28 C29 C30 C31 -2(3)
C28 C29 C30 C33 -179.8(14)
C29 C30 C31 C32 2(3)
C33 C30 C31 C32 179.4(14)
C30 C31 C32 C27 -2(3)
C28 C27 C32 C31 2(2)
B3 C27 C32 C31 177.5(14)
O1 B4 C34 C39 2(2)
O2 B4 C34 C39 -178.8(15)
O1 B4 C34 C35 -177.6(14)
O2 B4 C34 C35 2(2)
C39 C34 C35 C36 2(2)
B4 C34 C35 C36 -179.2(15)
C34 C35 C36 C37 1(3)
C35 C36 C37 C38 -2(3)
C35 C36 C37 C40 -179.7(18)
C36 C37 C38 C39 0(2)
C40 C37 C38 C39 177.4(18)
C35 C34 C39 C38 -4(2)
B4 C34 C39 C38 176.8(14)
C37 C38 C39 C34 3(2)
C17 C16 C19 F3 136.6(19)
C15 C16 C19 F3 -44(2)
C17 C16 C19 F2A -74(2)
C15 C16 C19 F2A 105(2)
C17 C16 C19 F1A 46(2)
C15 C16 C19 F1A -135.0(19)
C17 C16 C19 F2 -101.9(19)
C15 C16 C19 F2 77(2)
C17 C16 C19 F3A 165.4(19)
C15 C16 C19 F3A -16(2)
C17 C16 C19 F1 17(2)
C15 C16 C19 F1 -164.1(19)
C22 C23 C26 F5 171(2)
C24 C23 C26 F5 -10(2)
C22 C23 C26 F6A 4(2)
C24 C23 C26 F6A -176(2)
C22 C23 C26 F4 -65(2)
C24 C23 C26 F4 115(2)
C22 C23 C26 F5A 129(2)
C24 C23 C26 F5A -52(2)
C22 C23 C26 F6 52(2)
C24 C23 C26 F6 -129(2)
C22 C23 C26 F4A -115(2)
C24 C23 C26 F4A 65(2)
C29 C30 C33 F9A -41(2)
C31 C30 C33 F9A 141.7(18)
C29 C30 C33 F9 -11(3)
C31 C30 C33 F9 172(3)
C29 C30 C33 F8 -131(3)
C31 C30 C33 F8 52(3)
C29 C30 C33 F7 110(3)
C31 C30 C33 F7 -68(3)
C29 C30 C33 F7A 80.3(19)
C31 C30 C33 F7A -97.2(19)
C29 C30 C33 F8A -161.5(18)
C31 C30 C33 F8A 21(2)
C38 C37 C40 F12 169(3)
C36 C37 C40 F12 -14(4)
C38 C37 C40 F10A -117(3)
C36 C37 C40 F10A 60(4)
C38 C37 C40 F11A 8(3)
C36 C37 C40 F11A -175(2)
C38 C37 C40 F11 37(3)
C36 C37 C40 F11 -145(2)
C38 C37 C40 F12A 122(2)
C36 C37 C40 F12A -61(3)
C38 C37 C40 F10 -71(3)
C36 C37 C40 F10 106(3)

loop_
_platon_squeeze_void_nr
_platon_squeeze_void_average_x
_platon_squeeze_void_average_y
_platon_squeeze_void_average_z
_platon_squeeze_void_volume
_platon_squeeze_void_count_electrons
_platon_squeeze_void_content
1 0.500 1.000 -0.056 357 92 ' '
